data_4331731
loop_
_publ_author_name
'Michihiro Nishikawa'
'Kuniharu Nomoto'
'Shoko Kume'
'Hiroshi Nishihara'

_publ_contact_author_address '7-3-1, Hongo, Bunkyo-ku, Tokyo, 113-0033, Japan'
_publ_contact_author_email nisihara@chem.s.u-tokyo.ac.jp
_publ_contact_author_fax 81-3-5841-4489
_publ_contact_author_name 'Hiroshi Nishihara'
_publ_contact_author_phone 81-3-5841-4348
_publ_section_title
;
 Solvated-Ion-Pairing-Sensitive Molecular Bistability Based on
 Copper(I)-Coordinated Pyrimidine Ring Rotation
;
_journal_name_full 'Inorganic Chemistry'
_journal_page_first 369
_journal_page_last 380
_journal_paper_doi 10.1021/ic302141z
_journal_volume 52
_journal_year 2013
_chemical_formula_sum 'C37.5 H36.5 B Cu F4 N3 O0.5 P2'
_chemical_formula_weight 749.49
_space_group_IT_number 2
_symmetry_cell_setting triclinic
_symmetry_space_group_name_Hall '-P 1'
_symmetry_space_group_name_H-M 'P -1'
_audit_creation_date 2008-10-30T11:11:27-00:00
_audit_creation_method 'WinGX routine CIF_UPDATE'
_cell_angle_alpha 99.093(5)
_cell_angle_beta 95.012(2)
_cell_angle_gamma 107.070(7)
_cell_formula_units_Z 4
_cell_length_a 12.179(5)
_cell_length_b 15.881(6)
_cell_length_c 19.374(7)
_cell_measurement_reflns_used 7566
_cell_measurement_temperature 93(2)
_cell_measurement_theta_max 27.4835
_cell_measurement_theta_min 3.0554
_cell_volume 3501(2)
_computing_cell_refinement 'CrystalClear (Rigaku/MSC Inc., 2006)'
_computing_data_collection 'CrystalClear (Rigaku/MSC Inc., 2006)'
_computing_data_reduction 'CrystalClear (Rigaku/MSC Inc., 2006)'
_computing_structure_refinement 'SHELXL-97 (Sheldrick, 1997)'
_computing_structure_solution
;
        ????
;
_diffrn_ambient_temperature 93
_diffrn_detector_area_resol_mean 28.5714
_diffrn_measured_fraction_theta_full 0.961
_diffrn_measured_fraction_theta_max 0.961
_diffrn_measurement_device
;
        Saturn724 (4x4 bin mode)
;
_diffrn_measurement_method dtprofit.ref
_diffrn_radiation_type MoK\a
_diffrn_radiation_wavelength 0.7107
_diffrn_reflns_av_R_equivalents 0.0619
_diffrn_reflns_limit_h_max 15
_diffrn_reflns_limit_h_min -15
_diffrn_reflns_limit_k_max 20
_diffrn_reflns_limit_k_min -15
_diffrn_reflns_limit_l_max 25
_diffrn_reflns_limit_l_min -24
_diffrn_reflns_number 28206
_diffrn_reflns_theta_full 27.48
_diffrn_reflns_theta_max 27.48
_diffrn_reflns_theta_min 3.06
_exptl_absorpt_coefficient_mu 0.77
_exptl_absorpt_correction_T_max 0.9451
_exptl_absorpt_correction_T_min 0.8725
_exptl_absorpt_correction_type multi-scan
_exptl_crystal_colour Yellow
_exptl_crystal_density_diffrn 1.422
_exptl_crystal_description Block
_exptl_crystal_F_000 1546
_exptl_crystal_size_max 0.2
_exptl_crystal_size_mid 0.13
_exptl_crystal_size_min 0.07
_refine_diff_density_max 0.604
_refine_diff_density_min -0.804
_refine_ls_extinction_method none
_refine_ls_goodness_of_fit_ref 1.149
_refine_ls_hydrogen_treatment constr
_refine_ls_matrix_type full
_refine_ls_number_parameters 951
_refine_ls_number_reflns 15429
_refine_ls_number_restraints 48
_refine_ls_restrained_S_all 1.148
_refine_ls_R_factor_gt 0.0988
_refine_ls_shift/su_max 0.001
_refine_ls_structure_factor_coef Fsqd
_refine_ls_weighting_details 'calc w=1/[\s^2^(Fo^2^)+(0.0768P)^2^+1.8488P] where P=(Fo^2^+2Fc^2^)/3'
_refine_ls_weighting_scheme calc
_refine_ls_wR_factor_ref 0.2381
_reflns_number_gt 9726
_reflns_number_total 15429
_reflns_threshold_expression >2sigma(I)
_cod_data_source_file ic302141z_si_002_3.cif
_cod_data_source_block 2BF4
_cod_original_cell_volume 3502(2)
_cod_original_formula_sum 'C37.50 H36.50 B Cu F4 N3 O0.50 P2'
_cod_database_code 4331731

loop_
_symmetry_equiv_pos_as_xyz
'x, y, z'
'-x, -y, -z'

loop_
_atom_site_label
_atom_site_type_symbol
_atom_site_fract_x
_atom_site_fract_y
_atom_site_fract_z
_atom_site_U_iso_or_equiv
_atom_site_adp_type
_atom_site_occupancy
_atom_site_calc_flag
_atom_site_refinement_flags
_atom_site_disorder_group
_atom_site_disorder_assembly
Cu1 Cu 0.76476(6) 0.70440(5) 0.01499(4) 0.03110(19) Uani 1 d . . .
Cu2 Cu 0.68625(6) 0.24168(5) 0.52492(4) 0.0337(2) Uani 1 d . . .
P4 P 0.78425(13) 0.26270(11) 0.43410(8) 0.0329(4) Uani 1 d . . .
P1 P 0.71008(14) 0.82404(11) 0.05172(9) 0.0334(4) Uani 1 d . . .
P3 P 0.69527(15) 0.38105(12) 0.57628(9) 0.0371(4) Uani 1 d . . .
P2 P 0.95827(14) 0.76164(12) 0.02207(9) 0.0349(4) Uani 1 d . . .
F8 F 0.305(2) 0.3261(18) 0.2829(16) 0.052(5) Uani 0.50(7) d PU 3 A
F7 F 0.313(3) 0.193(2) 0.2975(17) 0.061(7) Uani 0.50(7) d PU 3 A
N3 N 0.6697(4) 0.6007(3) -0.0649(3) 0.0309(11) Uani 1 d . . .
F6 F 0.475(3) 0.305(3) 0.255(2) 0.078(8) Uani 0.50(7) d PU 3 A
N1 N 0.7261(4) 0.6024(4) 0.0713(3) 0.0319(11) Uani 1 d . . .
F3 F 0.9834(7) 0.8531(9) 0.3614(6) 0.064(3) Uani 0.649(15) d PU 1 B
N5 N 0.5147(4) 0.1634(3) 0.4988(3) 0.0337(11) Uani 1 d . . .
N6 N 0.6816(4) 0.1545(4) 0.5928(3) 0.0355(12) Uani 1 d . . .
F2 F 0.9533(13) 0.8286(11) 0.2423(9) 0.077(4) Uani 0.649(15) d PU 1 B
C10 C 0.6406(5) 0.6015(4) -0.1326(3) 0.0329(13) Uani 1 d . . .
H10 H 0.6662 0.6569 -0.1482 0.039 Uiso 1 calc R . .
C51 C 0.6337(6) 0.0438(5) 0.2334(3) 0.0423(16) Uani 1 d . . .
H51 H 0.6017 -0.0024 0.1929 0.051 Uiso 1 calc R . .
N4 N 0.3715(4) 0.0516(4) 0.5418(3) 0.0371(12) Uani 1 d . . .
F5 F 0.405(4) 0.3203(15) 0.3675(12) 0.067(6) Uani 0.50(7) d PU 3 A
N2 N 0.6373(5) 0.4430(4) 0.0534(3) 0.0427(14) Uani 1 d . . .
C6 C 0.6312(5) 0.5205(4) -0.0440(3) 0.0317(13) Uani 1 d . . .
C28 C 0.4772(6) 0.7915(4) 0.0690(4) 0.0421(16) Uani 1 d . . .
H28 H 0.4628 0.7854 0.0192 0.051 Uiso 1 calc R . .
C9 C 0.5746(5) 0.5257(5) -0.1819(3) 0.0405(16) Uani 1 d . . .
H9 H 0.5543 0.5295 -0.2295 0.049 Uiso 1 calc R . .
C48 C 0.7286(5) 0.1802(4) 0.3529(3) 0.0330(14) Uani 1 d . . .
C5 C 0.6663(5) 0.5214(5) 0.0309(3) 0.0355(14) Uani 1 d . . .
C52 C 0.7168(6) 0.0354(5) 0.2844(3) 0.0395(15) Uani 1 d . . .
H52 H 0.7409 -0.0167 0.2787 0.047 Uiso 1 calc R . .
C57 C 1.1736(6) 0.2895(5) 0.4603(4) 0.0434(16) Uani 1 d . . .
H57 H 1.254 0.2954 0.466 0.052 Uiso 1 calc R . .
C74 C 0.7188(6) 0.4555(4) 0.5126(3) 0.0381(15) Uani 1 d . . .
H74A H 0.6453 0.4415 0.4805 0.046 Uiso 1 calc R . .
H74B H 0.7375 0.518 0.5385 0.046 Uiso 1 calc R . .
C41 C 0.4301(6) 0.1704(5) 0.4547(3) 0.0416(16) Uani 1 d . . .
H41 H 0.4498 0.2114 0.4236 0.05 Uiso 1 calc R . .
C49 C 0.6447(5) 0.1869(4) 0.3016(3) 0.0397(15) Uani 1 d . . .
H49 H 0.6188 0.2381 0.3074 0.048 Uiso 1 calc R . .
C58 C 1.1234(6) 0.3083(5) 0.4010(4) 0.0414(16) Uani 1 d . . .
H58 H 1.1689 0.3251 0.3651 0.05 Uiso 1 calc R . .
C53 C 0.7631(5) 0.1027(4) 0.3426(3) 0.0383(15) Uani 1 d . . .
H53 H 0.82 0.0968 0.3767 0.046 Uiso 1 calc R . .
C40 C 0.3152(5) 0.1217(5) 0.4512(3) 0.0417(16) Uani 1 d . . .
H40 H 0.2565 0.128 0.4185 0.05 Uiso 1 calc R . .
C43 C 0.5757(5) 0.0951(4) 0.5914(3) 0.0343(14) Uani 1 d . . .
C60 C 0.8148(6) 0.4407(4) 0.6469(3) 0.0375(15) Uani 1 d . . .
C59 C 1.0073(5) 0.3033(5) 0.3926(3) 0.0404(16) Uani 1 d . . .
H59 H 0.9745 0.3191 0.3522 0.048 Uiso 1 calc R . .
C54 C 0.9380(5) 0.2747(4) 0.4441(3) 0.0332(14) Uani 1 d . . .
C46 C 0.7510(6) 0.0876(5) 0.6838(3) 0.0470(18) Uani 1 d . . .
H46 H 0.8142 0.0867 0.7157 0.056 Uiso 1 calc R . .
C42 C 0.4823(5) 0.1030(4) 0.5407(3) 0.0313(13) Uani 1 d . . .
C36 C 0.9435(5) 0.9346(4) 0.0769(3) 0.0406(15) Uani 1 d . . .
H36A H 0.9912 0.9963 0.1 0.049 Uiso 1 calc R . .
H36B H 0.9223 0.935 0.0265 0.049 Uiso 1 calc R . .
C8 C 0.5401(5) 0.4455(4) -0.1594(4) 0.0397(15) Uani 1 d . . .
H8 H 0.4978 0.3919 -0.1918 0.048 Uiso 1 calc R . .
C29 C 0.6790(5) 0.8891(4) -0.0125(3) 0.0353(14) Uani 1 d . . .
C17 C 1.0162(6) 0.7826(4) -0.0587(4) 0.0393(15) Uani 1 d . . .
C65 C 0.8093(6) 0.5081(5) 0.7007(3) 0.0416(16) Uani 1 d . . .
H65 H 0.739 0.5223 0.7033 0.05 Uiso 1 calc R . .
C7 C 0.5672(5) 0.4433(4) -0.0891(4) 0.0394(15) Uani 1 d . . .
H7 H 0.5416 0.3887 -0.0724 0.047 Uiso 1 calc R . .
C44 C 0.5539(6) 0.0327(5) 0.6340(3) 0.0392(15) Uani 1 d . . .
H44 H 0.4776 -0.0071 0.6313 0.047 Uiso 1 calc R . .
C22 C 0.9430(6) 0.7730(5) -0.1191(4) 0.0474(18) Uani 1 d . . .
H22 H 0.8616 0.7538 -0.1182 0.057 Uiso 1 calc R . .
C63 C 1.0089(6) 0.5355(5) 0.7474(4) 0.0473(18) Uani 1 d . . .
H63 H 1.0753 0.5683 0.781 0.057 Uiso 1 calc R . .
C45 C 0.6429(6) 0.0277(5) 0.6809(4) 0.0492(18) Uani 1 d . . .
H45 H 0.6296 -0.0159 0.7101 0.059 Uiso 1 calc R . .
F1 F 0.8743(10) 0.7157(6) 0.3006(5) 0.070(3) Uani 0.649(15) d PU 1 B
C37 C 1.0175(5) 0.8709(5) 0.0821(3) 0.0424(16) Uani 1 d . . .
H37A H 1.0251 0.8609 0.1312 0.051 Uiso 1 calc R . .
H37B H 1.0963 0.9009 0.072 0.051 Uiso 1 calc R . .
C61 C 0.9187(6) 0.4210(5) 0.6454(3) 0.0421(16) Uani 1 d . . .
H61 H 0.9237 0.3744 0.6097 0.05 Uiso 1 calc R . .
C55 C 0.9898(5) 0.2538(4) 0.5029(4) 0.0378(15) Uani 1 d . . .
H55 H 0.9439 0.2335 0.5378 0.045 Uiso 1 calc R . .
C2 C 0.6740(6) 0.4454(6) 0.1220(4) 0.0503(19) Uani 1 d . . .
C73 C 0.8156(6) 0.4503(4) 0.4675(4) 0.0414(16) Uani 1 d . . .
H73A H 0.839 0.5051 0.4469 0.05 Uiso 1 calc R . .
H73B H 0.884 0.4489 0.4983 0.05 Uiso 1 calc R . .
C39 C 0.2894(5) 0.0634(5) 0.4975(3) 0.0396(15) Uani 1 d . . .
C72 C 0.7783(6) 0.3676(4) 0.4076(3) 0.0395(15) Uani 1 d . . .
H72A H 0.8288 0.3798 0.3706 0.047 Uiso 1 calc R . .
H72B H 0.6979 0.3589 0.3863 0.047 Uiso 1 calc R . .
C67 C 0.4943(7) 0.3201(6) 0.6320(4) 0.057(2) Uani 1 d . . .
H67 H 0.5181 0.2684 0.6325 0.069 Uiso 1 calc R . .
C23 C 0.5894(6) 0.8125(4) 0.1024(3) 0.0353(14) Uani 1 d . . .
C34 C 0.6979(7) 0.8697(5) -0.0817(4) 0.0483(18) Uani 1 d . . .
H34 H 0.7197 0.8176 -0.0966 0.058 Uiso 1 calc R . .
C35 C 0.8325(5) 0.9088(4) 0.1107(3) 0.0378(15) Uani 1 d . . .
H35A H 0.8101 0.9634 0.1255 0.045 Uiso 1 calc R . .
H35B H 0.8484 0.8854 0.1537 0.045 Uiso 1 calc R . .
C50 C 0.5990(6) 0.1189(5) 0.2421(3) 0.0427(16) Uani 1 d . . .
H50 H 0.5431 0.1247 0.2073 0.051 Uiso 1 calc R . .
C20 C 1.1024(8) 0.8180(5) -0.1830(4) 0.059(2) Uani 1 d . . .
H20 H 1.1318 0.8299 -0.2255 0.07 Uiso 1 calc R . .
F4 F 0.8089(6) 0.8403(6) 0.3048(5) 0.069(3) Uani 0.649(15) d PU 1 B
C32 C 0.6502(6) 0.9964(5) -0.1098(4) 0.0473(18) Uani 1 d . . .
H32 H 0.6398 1.0328 -0.1427 0.057 Uiso 1 calc R . .
C11 C 1.0402(5) 0.6938(5) 0.0566(4) 0.0456(17) Uani 1 d . . .
C62 C 1.0144(6) 0.4675(5) 0.6947(4) 0.0500(18) Uani 1 d . . .
H62 H 1.0845 0.4529 0.6925 0.06 Uiso 1 calc R . .
C4 C 0.7597(5) 0.6032(5) 0.1397(3) 0.0406(16) Uani 1 d . . .
H4 H 0.8018 0.6586 0.1702 0.049 Uiso 1 calc R . .
C3 C 0.7341(6) 0.5248(6) 0.1665(4) 0.053(2) Uani 1 d . . .
H3 H 0.7579 0.5261 0.2148 0.063 Uiso 1 calc R . .
C64 C 0.9060(6) 0.5549(5) 0.7507(4) 0.0473(17) Uani 1 d . . .
H64 H 0.9011 0.6005 0.7873 0.057 Uiso 1 calc R . .
C27 C 0.3842(6) 0.7790(5) 0.1086(5) 0.056(2) Uani 1 d . . .
H27 H 0.3073 0.7653 0.0855 0.067 Uiso 1 calc R . .
C70 C 0.4225(7) 0.4685(6) 0.6329(4) 0.056(2) Uani 1 d . . .
H70 H 0.3991 0.5208 0.6348 0.067 Uiso 1 calc R . .
C56 C 1.1065(6) 0.2616(4) 0.5121(4) 0.0411(15) Uani 1 d . . .
H56 H 1.1406 0.2481 0.5533 0.049 Uiso 1 calc R . .
C33 C 0.6866(8) 0.9229(5) -0.1302(4) 0.061(2) Uani 1 d . . .
H33 H 0.7035 0.909 -0.1769 0.074 Uiso 1 calc R . .
C31 C 0.6294(7) 1.0167(5) -0.0417(4) 0.056(2) Uani 1 d . . .
H31 H 0.6043 1.0673 -0.0276 0.067 Uiso 1 calc R . .
C24 C 0.6070(6) 0.8161(5) 0.1752(4) 0.0469(17) Uani 1 d . . .
H24 H 0.6832 0.8267 0.1984 0.056 Uiso 1 calc R . .
C12 C 1.0584(6) 0.6947(5) 0.1284(4) 0.0498(19) Uani 1 d . . .
H12 H 1.0345 0.7355 0.1603 0.06 Uiso 1 calc R . .
C16 C 1.0744(6) 0.6334(5) 0.0097(5) 0.058(2) Uani 1 d . . .
H16 H 1.0627 0.6315 -0.0397 0.07 Uiso 1 calc R . .
C13 C 1.1102(6) 0.6381(6) 0.1544(5) 0.068(3) Uani 1 d . . .
H13 H 1.1216 0.6396 0.2038 0.082 Uiso 1 calc R . .
C21 C 0.9840(7) 0.7907(5) -0.1819(4) 0.063(2) Uani 1 d . . .
H21 H 0.9316 0.7841 -0.2232 0.075 Uiso 1 calc R . .
C47 C 0.7672(6) 0.1498(5) 0.6395(3) 0.0430(17) Uani 1 d . . .
H47 H 0.8426 0.1911 0.6424 0.052 Uiso 1 calc R . .
C18 C 1.1348(6) 0.8125(6) -0.0626(4) 0.061(2) Uani 1 d . . .
H18 H 1.1879 0.8223 -0.021 0.073 Uiso 1 calc R . .
C69 C 0.3539(7) 0.3956(7) 0.6521(4) 0.065(2) Uani 1 d . . .
H69 H 0.2801 0.3955 0.6645 0.078 Uiso 1 calc R . .
C66 C 0.5646(6) 0.3932(5) 0.6097(3) 0.0445(17) Uani 1 d . . .
C30 C 0.6445(7) 0.9641(5) 0.0066(4) 0.055(2) Uani 1 d . . .
H30 H 0.6311 0.9799 0.0537 0.066 Uiso 1 calc R . .
C25 C 0.5159(7) 0.8046(5) 0.2139(4) 0.059(2) Uani 1 d . . .
H25 H 0.5298 0.8091 0.2636 0.071 Uiso 1 calc R . .
C71 C 0.5275(6) 0.4682(5) 0.6103(3) 0.0460(17) Uani 1 d . . .
H71 H 0.5741 0.5194 0.5953 0.055 Uiso 1 calc R . .
C26 C 0.4042(7) 0.7865(5) 0.1805(5) 0.057(2) Uani 1 d . . .
H26 H 0.3414 0.7792 0.2072 0.069 Uiso 1 calc R . .
C38 C 0.1655(6) 0.0107(6) 0.5010(4) 0.059(2) Uani 1 d . . .
H38A H 0.1642 -0.027 0.5366 0.089 Uiso 1 calc R . .
H38B H 0.1303 -0.0275 0.4548 0.089 Uiso 1 calc R . .
H38C H 0.1216 0.0522 0.5138 0.089 Uiso 1 calc R . .
C1 C 0.6436(8) 0.3560(6) 0.1449(5) 0.073(3) Uani 1 d . . .
H1A H 0.6002 0.3086 0.1048 0.11 Uiso 1 calc R . .
H1B H 0.5959 0.3569 0.183 0.11 Uiso 1 calc R . .
H1C H 0.715 0.3443 0.1618 0.11 Uiso 1 calc R . .
C14 C 1.1456(7) 0.5788(7) 0.1084(6) 0.081(3) Uani 1 d . . .
H14 H 1.1832 0.5404 0.126 0.097 Uiso 1 calc R . .
C15 C 1.1262(7) 0.5757(6) 0.0370(6) 0.074(3) Uani 1 d . . .
H15 H 1.1484 0.5334 0.0055 0.089 Uiso 1 calc R . .
C68 C 0.3885(7) 0.3214(6) 0.6540(4) 0.061(2) Uani 1 d . . .
H68 H 0.3411 0.2714 0.6701 0.073 Uiso 1 calc R . .
C19 C 1.1774(8) 0.8281(6) -0.1236(5) 0.070(3) Uani 1 d . . .
H19 H 1.2587 0.8459 -0.1247 0.084 Uiso 1 calc R . .
B2 B 0.3790(8) 0.2785(6) 0.2933(4) 0.046(2) Uani 1 d . . .
B1 B 0.9073(8) 0.8097(8) 0.2987(6) 0.064(3) Uani 1 d . . .
O101 O 1.127(2) 1.0541(17) 0.2506(15) 0.226(8) Uiso 0.545(15) d P 6 C
C100 C 1.036(2) 1.0584(15) 0.2996(15) 0.217(9) Uiso 1 d . . .
F9 F 0.8110(12) 0.7787(13) 0.2499(10) 0.085(8) Uani 0.351(15) d PU 2 B
F15 F 0.455(3) 0.3215(13) 0.3545(13) 0.058(6) Uani 0.50(7) d PU 4 A
F14 F 0.292(2) 0.309(3) 0.2612(17) 0.061(6) Uani 0.50(7) d PU 4 A
F10 F 0.913(4) 0.8594(19) 0.3529(13) 0.154(15) Uani 0.351(15) d PU 2 B
F13 F 0.444(3) 0.2721(19) 0.2411(12) 0.049(5) Uani 0.50(7) d PU 4 A
F11 F 0.9950(18) 0.854(2) 0.2540(16) 0.085(9) Uani 0.351(15) d PU 2 B
F16 F 0.345(3) 0.188(2) 0.2946(14) 0.051(5) Uani 0.50(7) d PU 4 A
F12 F 0.945(2) 0.7372(19) 0.3080(14) 0.119(9) Uani 0.351(15) d PU 2 B
O102 O 1.011(3) 1.031(2) 0.3640(19) 0.226(8) Uiso 0.455(15) d P 5 C

loop_
_atom_site_aniso_label
_atom_site_aniso_U_11
_atom_site_aniso_U_22
_atom_site_aniso_U_33
_atom_site_aniso_U_23
_atom_site_aniso_U_13
_atom_site_aniso_U_12
Cu1 0.0263(4) 0.0367(4) 0.0315(4) 0.0054(3) 0.0055(3) 0.0119(3)
Cu2 0.0263(4) 0.0416(5) 0.0315(4) 0.0036(3) 0.0067(3) 0.0092(3)
P4 0.0261(8) 0.0391(9) 0.0308(8) 0.0019(7) 0.0051(6) 0.0085(7)
P1 0.0292(8) 0.0398(10) 0.0327(8) 0.0029(7) 0.0038(6) 0.0152(7)
P3 0.0344(9) 0.0422(10) 0.0345(9) 0.0013(7) 0.0057(7) 0.0144(7)
P2 0.0258(8) 0.0405(10) 0.0399(9) 0.0101(7) 0.0111(7) 0.0097(7)
F8 0.084(11) 0.079(10) 0.020(9) 0.022(8) 0.022(8) 0.053(8)
F7 0.067(16) 0.053(9) 0.073(10) 0.032(7) 0.018(9) 0.019(10)
N3 0.026(3) 0.040(3) 0.030(3) 0.009(2) 0.006(2) 0.014(2)
F6 0.034(10) 0.084(19) 0.140(18) 0.066(15) 0.040(11) 0.025(11)
N1 0.025(2) 0.046(3) 0.031(3) 0.011(2) 0.009(2) 0.018(2)
F3 0.038(4) 0.103(7) 0.047(5) 0.012(4) -0.002(4) 0.023(4)
N5 0.028(3) 0.043(3) 0.032(3) 0.007(2) 0.006(2) 0.015(2)
N6 0.027(3) 0.048(3) 0.031(3) 0.000(2) 0.003(2) 0.015(2)
F2 0.099(12) 0.086(8) 0.052(7) 0.018(6) 0.024(8) 0.033(9)
C10 0.032(3) 0.039(4) 0.030(3) 0.013(3) 0.005(3) 0.011(3)
C51 0.038(4) 0.049(4) 0.035(4) 0.001(3) 0.015(3) 0.007(3)
N4 0.024(3) 0.050(3) 0.039(3) 0.010(3) 0.008(2) 0.011(2)
F5 0.105(18) 0.064(7) 0.040(7) 0.015(6) 0.014(9) 0.035(10)
N2 0.036(3) 0.052(4) 0.057(4) 0.025(3) 0.021(3) 0.027(3)
C6 0.023(3) 0.036(3) 0.041(3) 0.013(3) 0.009(3) 0.013(3)
C28 0.041(4) 0.039(4) 0.056(4) 0.017(3) 0.014(3) 0.020(3)
C9 0.033(3) 0.053(4) 0.033(3) 0.004(3) 0.001(3) 0.012(3)
C48 0.022(3) 0.046(4) 0.032(3) 0.008(3) 0.010(2) 0.009(3)
C5 0.031(3) 0.048(4) 0.038(3) 0.017(3) 0.014(3) 0.022(3)
C52 0.040(4) 0.050(4) 0.028(3) 0.005(3) 0.013(3) 0.013(3)
C57 0.028(3) 0.046(4) 0.053(4) -0.001(3) 0.008(3) 0.012(3)
C74 0.048(4) 0.036(4) 0.035(3) 0.007(3) 0.011(3) 0.020(3)
C41 0.033(3) 0.060(5) 0.037(4) 0.016(3) 0.008(3) 0.018(3)
C49 0.033(3) 0.041(4) 0.044(4) 0.003(3) 0.005(3) 0.011(3)
C58 0.032(3) 0.049(4) 0.047(4) 0.014(3) 0.019(3) 0.012(3)
C53 0.034(3) 0.044(4) 0.035(3) 0.009(3) 0.012(3) 0.008(3)
C40 0.026(3) 0.062(5) 0.037(4) 0.011(3) -0.002(3) 0.015(3)
C43 0.035(3) 0.049(4) 0.023(3) 0.008(3) 0.009(2) 0.018(3)
C60 0.040(4) 0.039(4) 0.032(3) 0.011(3) 0.008(3) 0.008(3)
C59 0.028(3) 0.056(4) 0.032(3) 0.003(3) 0.004(3) 0.008(3)
C54 0.026(3) 0.038(4) 0.032(3) 0.002(3) 0.006(2) 0.007(3)
C46 0.049(4) 0.069(5) 0.031(3) 0.008(3) 0.008(3) 0.032(4)
C42 0.029(3) 0.042(4) 0.025(3) 0.006(3) 0.003(2) 0.013(3)
C36 0.035(3) 0.044(4) 0.036(4) 0.006(3) 0.000(3) 0.005(3)
C8 0.027(3) 0.038(4) 0.050(4) -0.001(3) 0.005(3) 0.011(3)
C29 0.029(3) 0.037(4) 0.039(3) 0.000(3) 0.001(3) 0.012(3)
C17 0.037(4) 0.040(4) 0.043(4) 0.009(3) 0.017(3) 0.011(3)
C65 0.041(4) 0.053(4) 0.034(3) 0.004(3) 0.004(3) 0.021(3)
C7 0.032(3) 0.038(4) 0.056(4) 0.012(3) 0.013(3) 0.018(3)
C44 0.036(3) 0.048(4) 0.040(4) 0.013(3) 0.009(3) 0.018(3)
C22 0.047(4) 0.048(4) 0.043(4) 0.013(3) 0.019(3) 0.003(3)
C63 0.050(4) 0.052(4) 0.035(4) 0.012(3) -0.007(3) 0.010(4)
C45 0.042(4) 0.074(5) 0.044(4) 0.022(4) 0.012(3) 0.030(4)
F1 0.081(7) 0.060(5) 0.062(5) 0.007(4) 0.011(5) 0.011(5)
C37 0.029(3) 0.062(5) 0.035(3) 0.011(3) 0.006(3) 0.012(3)
C61 0.037(4) 0.051(4) 0.038(4) 0.000(3) 0.004(3) 0.018(3)
C55 0.028(3) 0.035(4) 0.046(4) 0.004(3) 0.012(3) 0.004(3)
C2 0.043(4) 0.077(6) 0.050(4) 0.032(4) 0.020(4) 0.034(4)
C73 0.042(4) 0.039(4) 0.043(4) 0.008(3) 0.005(3) 0.012(3)
C39 0.026(3) 0.055(4) 0.039(4) 0.008(3) 0.003(3) 0.015(3)
C72 0.033(3) 0.044(4) 0.042(4) 0.009(3) 0.009(3) 0.012(3)
C67 0.045(4) 0.074(6) 0.052(5) -0.003(4) 0.010(4) 0.024(4)
C23 0.038(3) 0.028(3) 0.043(4) 0.006(3) 0.009(3) 0.013(3)
C34 0.068(5) 0.042(4) 0.037(4) -0.004(3) 0.004(3) 0.028(4)
C35 0.042(4) 0.031(3) 0.036(3) 0.001(3) 0.004(3) 0.008(3)
C50 0.031(3) 0.056(4) 0.034(3) 0.006(3) 0.007(3) 0.003(3)
C20 0.072(6) 0.046(5) 0.051(5) 0.010(4) 0.029(4) 0.002(4)
F4 0.037(4) 0.083(6) 0.084(7) 0.011(5) 0.000(4) 0.018(4)
C32 0.050(4) 0.035(4) 0.051(4) 0.007(3) -0.015(3) 0.012(3)
C11 0.022(3) 0.056(5) 0.061(5) 0.019(4) 0.013(3) 0.008(3)
C62 0.040(4) 0.058(5) 0.051(4) 0.008(4) 0.001(3) 0.016(4)
C4 0.031(3) 0.067(5) 0.029(3) 0.012(3) 0.008(3) 0.020(3)
C3 0.044(4) 0.096(6) 0.037(4) 0.031(4) 0.015(3) 0.039(4)
C64 0.055(4) 0.040(4) 0.039(4) -0.003(3) 0.001(3) 0.011(3)
C27 0.037(4) 0.054(5) 0.089(6) 0.027(5) 0.023(4) 0.023(4)
C70 0.053(5) 0.087(6) 0.034(4) -0.006(4) -0.005(3) 0.045(5)
C56 0.039(4) 0.046(4) 0.043(4) 0.014(3) 0.005(3) 0.018(3)
C33 0.088(6) 0.061(5) 0.038(4) 0.004(4) -0.002(4) 0.034(5)
C31 0.063(5) 0.057(5) 0.060(5) 0.011(4) 0.015(4) 0.033(4)
C24 0.050(4) 0.043(4) 0.049(4) 0.000(3) 0.013(3) 0.019(3)
C12 0.027(3) 0.067(5) 0.063(5) 0.035(4) 0.014(3) 0.013(3)
C16 0.045(4) 0.069(6) 0.082(6) 0.034(5) 0.035(4) 0.031(4)
C13 0.031(4) 0.090(7) 0.098(7) 0.060(6) 0.014(4) 0.017(4)
C21 0.061(5) 0.069(6) 0.036(4) 0.008(4) 0.006(4) -0.012(4)
C47 0.028(3) 0.068(5) 0.031(3) -0.001(3) -0.003(3) 0.020(3)
C18 0.033(4) 0.093(7) 0.056(5) 0.031(5) 0.020(4) 0.008(4)
C69 0.033(4) 0.102(7) 0.047(5) -0.019(5) 0.000(3) 0.024(5)
C66 0.042(4) 0.059(5) 0.033(3) -0.004(3) -0.001(3) 0.025(4)
C30 0.071(5) 0.061(5) 0.048(4) 0.013(4) 0.020(4) 0.041(4)
C25 0.067(6) 0.062(5) 0.047(5) 0.005(4) 0.028(4) 0.015(4)
C71 0.050(4) 0.056(5) 0.033(4) -0.007(3) -0.002(3) 0.029(4)
C26 0.065(5) 0.046(5) 0.070(6) 0.013(4) 0.039(5) 0.021(4)
C38 0.034(4) 0.078(6) 0.068(5) 0.022(5) 0.004(4) 0.015(4)
C1 0.070(6) 0.087(7) 0.085(7) 0.050(6) 0.030(5) 0.037(5)
C14 0.035(4) 0.100(8) 0.138(10) 0.072(7) 0.038(5) 0.036(5)
C15 0.053(5) 0.080(7) 0.123(9) 0.053(6) 0.054(6) 0.044(5)
C68 0.041(4) 0.082(6) 0.053(5) -0.015(4) 0.013(4) 0.020(4)
C19 0.062(6) 0.079(6) 0.069(6) 0.025(5) 0.035(5) 0.009(5)
B2 0.048(5) 0.067(6) 0.038(4) 0.019(4) 0.011(4) 0.034(5)
B1 0.031(4) 0.098(9) 0.056(6) 0.019(6) -0.006(4) 0.012(5)
F9 0.042(8) 0.110(15) 0.097(15) 0.044(12) -0.015(8) 0.010(8)
F15 0.085(14) 0.056(7) 0.032(7) 0.015(5) 0.004(7) 0.020(8)
F14 0.045(7) 0.139(16) 0.022(10) 0.033(10) 0.018(7) 0.053(9)
F10 0.28(4) 0.115(18) 0.055(15) 0.008(13) 0.08(2) 0.03(3)
F13 0.039(10) 0.050(11) 0.069(9) 0.029(7) 0.030(7) 0.013(7)
F11 0.029(9) 0.16(3) 0.054(13) 0.064(15) 0.008(8) -0.005(10)
F16 0.058(13) 0.059(9) 0.034(7) 0.007(6) 0.003(7) 0.018(8)
F12 0.059(12) 0.15(2) 0.16(2) 0.096(17) 0.008(14) 0.019(14)

loop_
_atom_type_symbol
_atom_type_description
_atom_type_scat_dispersion_real
_atom_type_scat_dispersion_imag
_atom_type_scat_source
B B 0.0013 0.0007 'International Tables Vol C Tables 4.2.6.8 and 6.1.1.4'
H H 0 0 'International Tables Vol C Tables 4.2.6.8 and 6.1.1.4'
C C 0.0033 0.0016 'International Tables Vol C Tables 4.2.6.8 and 6.1.1.4'
N N 0.0061 0.0033 'International Tables Vol C Tables 4.2.6.8 and 6.1.1.4'
O O 0.0106 0.006 'International Tables Vol C Tables 4.2.6.8 and 6.1.1.4'
F F 0.0171 0.0103 'International Tables Vol C Tables 4.2.6.8 and 6.1.1.4'
P P 0.1023 0.0942 'International Tables Vol C Tables 4.2.6.8 and 6.1.1.4'
Cu Cu 0.3201 1.2651 'International Tables Vol C Tables 4.2.6.8 and 6.1.1.4'

loop_
_geom_angle_atom_site_label_1
_geom_angle_atom_site_label_2
_geom_angle_atom_site_label_3
_geom_angle
N3 Cu1 N1 80.7(2)
N3 Cu1 P1 123.22(14)
N1 Cu1 P1 117.18(14)
N3 Cu1 P2 121.38(14)
N1 Cu1 P2 109.28(14)
P1 Cu1 P2 103.45(7)
N6 Cu2 N5 80.6(2)
N6 Cu2 P4 130.40(15)
N5 Cu2 P4 115.35(15)
N6 Cu2 P3 114.83(15)
N5 Cu2 P3 109.25(15)
P4 Cu2 P3 103.79(7)
C48 P4 C54 102.4(3)
C48 P4 C72 103.1(3)
C54 P4 C72 103.5(3)
C48 P4 Cu2 116.9(2)
C54 P4 Cu2 120.0(2)
C72 P4 Cu2 109.0(2)
C23 P1 C29 103.1(3)
C23 P1 C35 104.0(3)
C29 P1 C35 100.7(3)
C23 P1 Cu1 119.4(2)
C29 P1 Cu1 118.8(2)
C35 P1 Cu1 108.4(2)
C66 P3 C60 106.1(3)
C66 P3 C74 103.3(3)
C60 P3 C74 101.9(3)
C66 P3 Cu2 116.1(3)
C60 P3 Cu2 117.2(2)
C74 P3 Cu2 110.4(2)
C17 P2 C11 103.7(3)
C17 P2 C37 103.4(3)
C11 P2 C37 103.5(3)
C17 P2 Cu1 117.3(2)
C11 P2 Cu1 114.7(2)
C37 P2 Cu1 112.7(2)
C10 N3 C6 116.8(5)
C10 N3 Cu1 129.4(4)
C6 N3 Cu1 113.7(4)
C4 N1 C5 116.4(6)
C4 N1 Cu1 129.9(5)
C5 N1 Cu1 113.4(4)
C41 N5 C42 115.6(5)
C41 N5 Cu2 130.7(5)
C42 N5 Cu2 113.1(4)
C47 N6 C43 116.1(6)
C47 N6 Cu2 129.5(5)
C43 N6 Cu2 114.3(4)
N3 C10 C9 123.8(6)
N3 C10 H10 118.1
C9 C10 H10 118.1
C50 C51 C52 119.8(6)
C50 C51 H51 120.1
C52 C51 H51 120.1
C39 N4 C42 116.2(5)
C5 N2 C2 116.8(7)
N3 C6 C7 122.9(6)
N3 C6 C5 115.7(6)
C7 C6 C5 121.4(6)
C23 C28 C27 120.1(7)
C23 C28 H28 120
C27 C28 H28 120
C8 C9 C10 117.8(6)
C8 C9 H9 121.1
C10 C9 H9 121.1
C49 C48 C53 117.7(6)
C49 C48 P4 122.5(5)
C53 C48 P4 119.6(5)
N2 C5 N1 125.5(6)
N2 C5 C6 118.2(6)
N1 C5 C6 116.3(5)
C53 C52 C51 119.7(7)
C53 C52 H52 120.1
C51 C52 H52 120.1
C58 C57 C56 119.8(6)
C58 C57 H57 120.1
C56 C57 H57 120.1
C73 C74 P3 115.6(4)
C73 C74 H74A 108.4
P3 C74 H74A 108.4
C73 C74 H74B 108.4
P3 C74 H74B 108.4
H74A C74 H74B 107.4
N5 C41 C40 123.8(6)
N5 C41 H41 118.1
C40 C41 H41 118.1
C50 C49 C48 120.5(6)
C50 C49 H49 119.7
C48 C49 H49 119.7
C57 C58 C59 121.1(6)
C57 C58 H58 119.4
C59 C58 H58 119.4
C52 C53 C48 121.6(6)
C52 C53 H53 119.2
C48 C53 H53 119.2
C41 C40 C39 116.7(6)
C41 C40 H40 121.7
C39 C40 H40 121.7
N6 C43 C44 123.3(6)
N6 C43 C42 115.1(5)
C44 C43 C42 121.6(6)
C61 C60 C65 118.1(6)
C61 C60 P3 118.6(5)
C65 C60 P3 123.2(5)
C58 C59 C54 119.8(6)
C58 C59 H59 120.1
C54 C59 H59 120.1
C55 C54 C59 118.2(6)
C55 C54 P4 120.1(5)
C59 C54 P4 121.7(5)
C45 C46 C47 119.3(7)
C45 C46 H46 120.4
C47 C46 H46 120.4
N5 C42 N4 125.5(5)
N5 C42 C43 116.5(5)
N4 C42 C43 118.0(5)
C35 C36 C37 113.9(5)
C35 C36 H36A 108.8
C37 C36 H36A 108.8
C35 C36 H36B 108.8
C37 C36 H36B 108.8
H36A C36 H36B 107.7
C9 C8 C7 119.5(6)
C9 C8 H8 120.3
C7 C8 H8 120.3
C34 C29 C30 116.9(6)
C34 C29 P1 121.0(5)
C30 C29 P1 121.9(5)
C22 C17 C18 116.7(6)
C22 C17 P2 120.2(5)
C18 C17 P2 123.1(6)
C64 C65 C60 120.4(6)
C64 C65 H65 119.8
C60 C65 H65 119.8
C6 C7 C8 119.2(6)
C6 C7 H7 120.4
C8 C7 H7 120.4
C43 C44 C45 119.9(6)
C43 C44 H44 120
C45 C44 H44 120
C17 C22 C21 122.0(7)
C17 C22 H22 119
C21 C22 H22 119
C64 C63 C62 119.3(7)
C64 C63 H63 120.4
C62 C63 H63 120.4
C46 C45 C44 117.9(7)
C46 C45 H45 121
C44 C45 H45 121
C36 C37 P2 114.4(4)
C36 C37 H37A 108.7
P2 C37 H37A 108.7
C36 C37 H37B 108.7
P2 C37 H37B 108.7
H37A C37 H37B 107.6
C62 C61 C60 121.4(7)
C62 C61 H61 119.3
C60 C61 H61 119.3
C56 C55 C54 121.8(6)
C56 C55 H55 119.1
C54 C55 H55 119.1
N2 C2 C3 121.2(7)
N2 C2 C1 115.5(8)
C3 C2 C1 123.3(7)
C72 C73 C74 112.9(5)
C72 C73 H73A 109
C74 C73 H73A 109
C72 C73 H73B 109
C74 C73 H73B 109
H73A C73 H73B 107.8
N4 C39 C40 122.2(6)
N4 C39 C38 116.7(6)
C40 C39 C38 121.0(6)
C73 C72 P4 115.1(5)
C73 C72 H72A 108.5
P4 C72 H72A 108.5
C73 C72 H72B 108.5
P4 C72 H72B 108.5
H72A C72 H72B 107.5
C66 C67 C68 120.8(8)
C66 C67 H67 119.6
C68 C67 H67 119.6
C28 C23 C24 118.5(6)
C28 C23 P1 120.7(5)
C24 C23 P1 120.5(5)
C33 C34 C29 122.7(6)
C33 C34 H34 118.6
C29 C34 H34 118.6
C36 C35 P1 113.5(4)
C36 C35 H35A 108.9
P1 C35 H35A 108.9
C36 C35 H35B 108.9
P1 C35 H35B 108.9
H35A C35 H35B 107.7
C51 C50 C49 120.6(7)
C51 C50 H50 119.7
C49 C50 H50 119.7
C19 C20 C21 120.5(7)
C19 C20 H20 119.7
C21 C20 H20 119.7
C31 C32 C33 119.6(7)
C31 C32 H32 120.2
C33 C32 H32 120.2
C12 C11 C16 119.3(7)
C12 C11 P2 120.9(6)
C16 C11 P2 119.5(6)
C61 C62 C63 120.2(7)
C61 C62 H62 119.9
C63 C62 H62 119.9
N1 C4 C3 121.3(7)
N1 C4 H4 119.4
C3 C4 H4 119.4
C2 C3 C4 118.7(7)
C2 C3 H3 120.6
C4 C3 H3 120.6
C63 C64 C65 120.5(7)
C63 C64 H64 119.7
C65 C64 H64 119.7
C26 C27 C28 120.3(7)
C26 C27 H27 119.8
C28 C27 H27 119.8
C69 C70 C71 120.5(8)
C69 C70 H70 119.8
C71 C70 H70 119.8
C55 C56 C57 119.2(6)
C55 C56 H56 120.4
C57 C56 H56 120.4
C32 C33 C34 118.9(7)
C32 C33 H33 120.5
C34 C33 H33 120.5
C32 C31 C30 120.6(7)
C32 C31 H31 119.7
C30 C31 H31 119.7
C25 C24 C23 121.2(7)
C25 C24 H24 119.4
C23 C24 H24 119.4
C13 C12 C11 121.5(8)
C13 C12 H12 119.2
C11 C12 H12 119.2
C11 C16 C15 118.5(8)
C11 C16 H16 120.7
C15 C16 H16 120.7
C12 C13 C14 119.6(9)
C12 C13 H13 120.2
C14 C13 H13 120.2
C20 C21 C22 118.7(8)
C20 C21 H21 120.7
C22 C21 H21 120.7
N6 C47 C46 123.4(7)
N6 C47 H47 118.3
C46 C47 H47 118.3
C19 C18 C17 122.6(8)
C19 C18 H18 118.7
C17 C18 H18 118.7
C70 C69 C68 121.0(7)
C70 C69 H69 119.5
C68 C69 H69 119.5
C67 C66 C71 118.1(7)
C67 C66 P3 117.0(5)
C71 C66 P3 124.8(6)
C31 C30 C29 121.3(7)
C31 C30 H30 119.4
C29 C30 H30 119.4
C24 C25 C26 120.0(8)
C24 C25 H25 120
C26 C25 H25 120
C70 C71 C66 120.3(8)
C70 C71 H71 119.8
C66 C71 H71 119.8
C27 C26 C25 119.8(7)
C27 C26 H26 120.1
C25 C26 H26 120.1
C39 C38 H38A 109.5
C39 C38 H38B 109.5
H38A C38 H38B 109.5
C39 C38 H38C 109.5
H38A C38 H38C 109.5
H38B C38 H38C 109.5
C2 C1 H1A 109.5
C2 C1 H1B 109.5
H1A C1 H1B 109.5
C2 C1 H1C 109.5
H1A C1 H1C 109.5
H1B C1 H1C 109.5
C15 C14 C13 119.7(8)
C15 C14 H14 120.1
C13 C14 H14 120.1
C14 C15 C16 121.4(9)
C14 C15 H15 119.3
C16 C15 H15 119.3
C69 C68 C67 119.2(9)
C69 C68 H68 120.4
C67 C68 H68 120.4
C18 C19 C20 119.4(8)
C18 C19 H19 120.3
C20 C19 H19 120.3
F13 B2 F8 113.6(16)
F13 B2 F7 108(3)
F8 B2 F7 107.1(19)
F13 B2 F16 95(2)
F8 B2 F16 124.5(17)
F7 B2 F16 18.1(19)
F13 B2 F15 106.8(13)
F8 B2 F15 108(3)
F7 B2 F15 112.4(16)
F16 B2 F15 106.9(15)
F13 B2 F14 101.5(18)
F8 B2 F14 18.4(13)
F7 B2 F14 99.7(18)
F16 B2 F14 114.8(17)
F15 B2 F14 127(3)
F13 B2 F6 23.0(15)
F8 B2 F6 110.1(16)
F7 B2 F6 129(3)
F16 B2 F6 113(3)
F15 B2 F6 87.4(13)
F14 B2 F6 104.7(16)
F13 B2 F5 134.2(14)
F8 B2 F5 90(3)
F7 B2 F5 100(2)
F16 B2 F5 103.2(16)
F15 B2 F5 27.7(8)
F14 B2 F5 108(3)
F6 B2 F5 113.4(14)
F10 B1 F2 128.2(18)
F10 B1 F9 123(2)
F2 B1 F9 80.0(11)
F10 B1 F12 113(2)
F2 B1 F12 99.8(15)
F9 B1 F12 107.7(16)
F10 B1 F3 39(2)
F2 B1 F3 112.6(10)
F9 B1 F3 161.8(14)
F12 B1 F3 83.8(13)
F10 B1 F4 66(2)
F2 B1 F4 111.1(11)
F9 B1 F4 57.3(9)
F12 B1 F4 140.9(13)
F3 B1 F4 104.8(10)
F10 B1 F1 116.5(16)
F2 B1 F1 112.9(12)
F9 B1 F1 79.6(10)
F12 B1 F1 33.6(9)
F3 B1 F1 105.8(9)
F4 B1 F1 109.3(9)
F10 B1 F11 111(2)
F2 B1 F11 20.8(13)
F9 B1 F11 99.7(13)
F12 B1 F11 100.2(18)
F3 B1 F11 91.8(12)
F4 B1 F11 117.3(16)
F1 B1 F11 123.6(18)
O102 C100 O101 135(3)

loop_
_geom_bond_atom_site_label_1
_geom_bond_atom_site_label_2
_geom_bond_distance
Cu1 N3 2.051(5)
Cu1 N1 2.059(5)
Cu1 P1 2.2267(18)
Cu1 P2 2.2463(19)
Cu2 N6 2.048(5)
Cu2 N5 2.063(5)
Cu2 P4 2.2249(18)
Cu2 P3 2.246(2)
P4 C48 1.814(6)
P4 C54 1.816(6)
P4 C72 1.838(7)
P1 C23 1.820(6)
P1 C29 1.820(6)
P1 C35 1.838(6)
P3 C66 1.819(7)
P3 C60 1.823(7)
P3 C74 1.824(6)
P2 C17 1.811(6)
P2 C11 1.830(7)
P2 C37 1.835(7)
F8 B2 1.35(2)
F7 B2 1.38(4)
N3 C10 1.332(7)
N3 C6 1.361(7)
F6 B2 1.43(2)
N1 C4 1.349(7)
N1 C5 1.353(8)
F3 B1 1.404(15)
N5 C41 1.323(8)
N5 C42 1.347(7)
N6 C47 1.346(7)
N6 C43 1.350(8)
F2 B1 1.308(19)
C10 C9 1.392(9)
C10 H10 0.95
C51 C50 1.369(9)
C51 C52 1.401(9)
C51 H51 0.95
N4 C39 1.335(7)
N4 C42 1.361(7)
F5 B2 1.45(2)
N2 C5 1.344(8)
N2 C2 1.356(9)
C6 C7 1.362(9)
C6 C5 1.472(8)
C28 C23 1.381(9)
C28 C27 1.406(9)
C28 H28 0.95
C9 C8 1.373(9)
C9 H9 0.95
C48 C49 1.401(8)
C48 C53 1.403(9)
C52 C53 1.374(9)
C52 H52 0.95
C57 C58 1.368(9)
C57 C56 1.395(9)
C57 H57 0.95
C74 C73 1.541(9)
C74 H74A 0.99
C74 H74B 0.99
C41 C40 1.376(9)
C41 H41 0.95
C49 C50 1.396(9)
C49 H49 0.95
C58 C59 1.387(8)
C58 H58 0.95
C53 H53 0.95
C40 C39 1.379(9)
C40 H40 0.95
C43 C44 1.370(8)
C43 C42 1.485(8)
C60 C61 1.392(9)
C60 C65 1.393(9)
C59 C54 1.406(8)
C59 H59 0.95
C54 C55 1.387(9)
C46 C45 1.370(10)
C46 C47 1.390(9)
C46 H46 0.95
C36 C35 1.530(9)
C36 C37 1.548(9)
C36 H36A 0.99
C36 H36B 0.99
C8 C7 1.381(9)
C8 H8 0.95
C29 C34 1.383(9)
C29 C30 1.384(9)
C17 C22 1.366(9)
C17 C18 1.395(9)
C65 C64 1.391(9)
C65 H65 0.95
C7 H7 0.95
C44 C45 1.381(9)
C44 H44 0.95
C22 C21 1.394(9)
C22 H22 0.95
C63 C64 1.380(10)
C63 C62 1.386(10)
C63 H63 0.95
C45 H45 0.95
F1 B1 1.434(15)
C37 H37A 0.99
C37 H37B 0.99
C61 C62 1.375(9)
C61 H61 0.95
C55 C56 1.383(8)
C55 H55 0.95
C2 C3 1.368(11)
C2 C1 1.507(10)
C73 C72 1.534(9)
C73 H73A 0.99
C73 H73B 0.99
C39 C38 1.509(9)
C72 H72A 0.99
C72 H72B 0.99
C67 C66 1.381(10)
C67 C68 1.396(10)
C67 H67 0.95
C23 C24 1.397(9)
C34 C33 1.383(10)
C34 H34 0.95
C35 H35A 0.99
C35 H35B 0.99
C50 H50 0.95
C20 C19 1.363(12)
C20 C21 1.382(11)
C20 H20 0.95
F4 B1 1.427(13)
C32 C31 1.371(10)
C32 C33 1.381(10)
C32 H32 0.95
C11 C12 1.386(10)
C11 C16 1.395(10)
C62 H62 0.95
C4 C3 1.386(10)
C4 H4 0.95
C3 H3 0.95
C64 H64 0.95
C27 C26 1.373(11)
C27 H27 0.95
C70 C69 1.341(11)
C70 C71 1.388(10)
C70 H70 0.95
C56 H56 0.95
C33 H33 0.95
C31 C30 1.383(10)
C31 H31 0.95
C24 C25 1.377(9)
C24 H24 0.95
C12 C13 1.372(10)
C12 H12 0.95
C16 C15 1.397(10)
C16 H16 0.95
C13 C14 1.381(13)
C13 H13 0.95
C21 H21 0.95
C47 H47 0.95
C18 C19 1.361(10)
C18 H18 0.95
C69 C68 1.368(11)
C69 H69 0.95
C66 C71 1.391(9)
C30 H30 0.95
C25 C26 1.382(11)
C25 H25 0.95
C71 H71 0.95
C26 H26 0.95
C38 H38A 0.98
C38 H38B 0.98
C38 H38C 0.98
C1 H1A 0.98
C1 H1B 0.98
C1 H1C 0.98
C14 C15 1.374(13)
C14 H14 0.95
C15 H15 0.95
C68 H68 0.95
C19 H19 0.95
B2 F13 1.34(2)
B2 F16 1.38(4)
B2 F15 1.38(2)
B2 F14 1.42(2)
B1 F10 1.19(2)
B1 F9 1.354(17)
B1 F12 1.39(3)
B1 F11 1.52(3)
O101 C100 1.53(3)
C100 O102 1.42(3)

loop_
_geom_torsion_atom_site_label_1
_geom_torsion_atom_site_label_2
_geom_torsion_atom_site_label_3
_geom_torsion_atom_site_label_4
_geom_torsion
N6 Cu2 P4 C48 76.8(3)
N5 Cu2 P4 C48 -22.7(3)
P3 Cu2 P4 C48 -142.2(2)
N6 Cu2 P4 C54 -48.0(3)
N5 Cu2 P4 C54 -147.5(3)
P3 Cu2 P4 C54 93.0(2)
N6 Cu2 P4 C72 -166.9(3)
N5 Cu2 P4 C72 93.6(3)
P3 Cu2 P4 C72 -25.9(2)
N3 Cu1 P1 C23 72.3(3)
N1 Cu1 P1 C23 -24.6(3)
P2 Cu1 P1 C23 -144.9(3)
N3 Cu1 P1 C29 -55.0(3)
N1 Cu1 P1 C29 -151.9(3)
P2 Cu1 P1 C29 87.8(2)
N3 Cu1 P1 C35 -169.0(3)
N1 Cu1 P1 C35 94.1(3)
P2 Cu1 P1 C35 -26.2(2)
N6 Cu2 P3 C66 -70.6(3)
N5 Cu2 P3 C66 17.7(3)
P4 Cu2 P3 C66 141.3(3)
N6 Cu2 P3 C60 56.3(3)
N5 Cu2 P3 C60 144.6(3)
P4 Cu2 P3 C60 -91.8(2)
N6 Cu2 P3 C74 172.3(3)
N5 Cu2 P3 C74 -99.4(3)
P4 Cu2 P3 C74 24.2(2)
N3 Cu1 P2 C17 44.6(3)
N1 Cu1 P2 C17 135.3(3)
P1 Cu1 P2 C17 -99.1(3)
N3 Cu1 P2 C11 -77.5(3)
N1 Cu1 P2 C11 13.3(3)
P1 Cu1 P2 C11 138.9(3)
N3 Cu1 P2 C37 164.4(3)
N1 Cu1 P2 C37 -104.8(3)
P1 Cu1 P2 C37 20.7(2)
N1 Cu1 N3 C10 178.6(5)
P1 Cu1 N3 C10 62.1(5)
P2 Cu1 N3 C10 -74.3(5)
N1 Cu1 N3 C6 -0.8(4)
P1 Cu1 N3 C6 -117.3(4)
P2 Cu1 N3 C6 106.2(4)
N3 Cu1 N1 C4 176.5(5)
P1 Cu1 N1 C4 -60.8(5)
P2 Cu1 N1 C4 56.4(5)
N3 Cu1 N1 C5 3.0(4)
P1 Cu1 N1 C5 125.7(4)
P2 Cu1 N1 C5 -117.1(4)
N6 Cu2 N5 C41 176.1(6)
P4 Cu2 N5 C41 -53.4(6)
P3 Cu2 N5 C41 63.0(6)
N6 Cu2 N5 C42 5.7(4)
P4 Cu2 N5 C42 136.1(4)
P3 Cu2 N5 C42 -107.5(4)
N5 Cu2 N6 C47 178.9(6)
P4 Cu2 N6 C47 63.5(6)
P3 Cu2 N6 C47 -74.1(6)
N5 Cu2 N6 C43 -3.3(4)
P4 Cu2 N6 C43 -118.7(4)
P3 Cu2 N6 C43 103.6(4)
C6 N3 C10 C9 -0.4(9)
Cu1 N3 C10 C9 -179.8(4)
C10 N3 C6 C7 0.9(8)
Cu1 N3 C6 C7 -179.6(5)
C10 N3 C6 C5 179.1(5)
Cu1 N3 C6 C5 -1.4(6)
N3 C10 C9 C8 -1.4(9)
C54 P4 C48 C49 -139.2(5)
C72 P4 C48 C49 -31.9(6)
Cu2 P4 C48 C49 87.6(5)
C54 P4 C48 C53 45.8(5)
C72 P4 C48 C53 153.1(5)
Cu2 P4 C48 C53 -87.4(5)
C2 N2 C5 N1 -1.8(9)
C2 N2 C5 C6 177.9(5)
C4 N1 C5 N2 0.6(9)
Cu1 N1 C5 N2 175.1(4)
C4 N1 C5 C6 -179.1(5)
Cu1 N1 C5 C6 -4.6(6)
N3 C6 C5 N2 -175.6(5)
C7 C6 C5 N2 2.5(8)
N3 C6 C5 N1 4.1(8)
C7 C6 C5 N1 -177.7(5)
C50 C51 C52 C53 -0.3(9)
C66 P3 C74 C73 -172.1(5)
C60 P3 C74 C73 77.9(5)
Cu2 P3 C74 C73 -47.3(5)
C42 N5 C41 C40 1.3(10)
Cu2 N5 C41 C40 -168.9(5)
C53 C48 C49 C50 -0.8(9)
P4 C48 C49 C50 -175.9(5)
C56 C57 C58 C59 2.4(11)
C51 C52 C53 C48 0.7(9)
C49 C48 C53 C52 -0.1(9)
P4 C48 C53 C52 175.1(5)
N5 C41 C40 C39 0.6(11)
C47 N6 C43 C44 -0.3(9)
Cu2 N6 C43 C44 -178.4(5)
C47 N6 C43 C42 178.6(5)
Cu2 N6 C43 C42 0.6(7)
C66 P3 C60 C61 160.8(5)
C74 P3 C60 C61 -91.4(6)
Cu2 P3 C60 C61 29.2(6)
C66 P3 C60 C65 -22.2(7)
C74 P3 C60 C65 85.6(6)
Cu2 P3 C60 C65 -153.8(5)
C57 C58 C59 C54 -2.7(11)
C58 C59 C54 C55 1.1(10)
C58 C59 C54 P4 -177.6(5)
C48 P4 C54 C55 -118.9(5)
C72 P4 C54 C55 134.1(5)
Cu2 P4 C54 C55 12.5(6)
C48 P4 C54 C59 59.7(6)
C72 P4 C54 C59 -47.3(6)
Cu2 P4 C54 C59 -168.9(4)
C41 N5 C42 N4 -1.5(9)
Cu2 N5 C42 N4 170.5(5)
C41 N5 C42 C43 -179.1(6)
Cu2 N5 C42 C43 -7.1(7)
C39 N4 C42 N5 -0.3(9)
C39 N4 C42 C43 177.2(6)
N6 C43 C42 N5 4.4(8)
C44 C43 C42 N5 -176.6(6)
N6 C43 C42 N4 -173.3(5)
C44 C43 C42 N4 5.7(9)
C10 C9 C8 C7 2.6(9)
C23 P1 C29 C34 -140.0(6)
C35 P1 C29 C34 112.7(6)
Cu1 P1 C29 C34 -5.4(7)
C23 P1 C29 C30 45.3(7)
C35 P1 C29 C30 -62.0(6)
Cu1 P1 C29 C30 180.0(5)
C11 P2 C17 C22 134.7(6)
C37 P2 C17 C22 -117.6(6)
Cu1 P2 C17 C22 7.1(7)
C11 P2 C17 C18 -48.1(7)
C37 P2 C17 C18 59.6(7)
Cu1 P2 C17 C18 -175.7(6)
C61 C60 C65 C64 0.9(10)
P3 C60 C65 C64 -176.1(5)
N3 C6 C7 C8 0.3(9)
C5 C6 C7 C8 -177.7(5)
C9 C8 C7 C6 -2.1(9)
N6 C43 C44 C45 -0.7(10)
C42 C43 C44 C45 -179.6(6)
C18 C17 C22 C21 1.0(11)
P2 C17 C22 C21 178.3(6)
C47 C46 C45 C44 -0.7(10)
C43 C44 C45 C46 1.2(10)
C35 C36 C37 P2 74.5(6)
C17 P2 C37 C36 86.7(5)
C11 P2 C37 C36 -165.5(5)
Cu1 P2 C37 C36 -40.9(5)
C65 C60 C61 C62 -1.2(10)
P3 C60 C61 C62 175.9(6)
C59 C54 C55 C56 0.9(10)
P4 C54 C55 C56 179.6(5)
C5 N2 C2 C3 2.2(9)
C5 N2 C2 C1 -178.0(6)
P3 C74 C73 C72 77.2(7)
C42 N4 C39 C40 2.4(10)
C42 N4 C39 C38 -176.7(6)
C41 C40 C39 N4 -2.6(10)
C41 C40 C39 C38 176.5(7)
C74 C73 C72 P4 -80.6(6)
C48 P4 C72 C73 177.2(5)
C54 P4 C72 C73 -76.3(5)
Cu2 P4 C72 C73 52.4(5)
C27 C28 C23 C24 3.4(10)
C27 C28 C23 P1 177.3(5)
C29 P1 C23 C28 43.8(6)
C35 P1 C23 C28 148.6(5)
Cu1 P1 C23 C28 -90.5(5)
C29 P1 C23 C24 -142.4(5)
C35 P1 C23 C24 -37.7(6)
Cu1 P1 C23 C24 83.2(6)
C30 C29 C34 C33 1.6(11)
P1 C29 C34 C33 -173.3(6)
C37 C36 C35 P1 -84.8(6)
C23 P1 C35 C36 -176.1(5)
C29 P1 C35 C36 -69.5(5)
Cu1 P1 C35 C36 55.9(5)
C52 C51 C50 C49 -0.5(10)
C48 C49 C50 C51 1.1(10)
C17 P2 C11 C12 152.8(6)
C37 P2 C11 C12 45.1(6)
Cu1 P2 C11 C12 -78.1(6)
C17 P2 C11 C16 -33.9(7)
C37 P2 C11 C16 -141.6(6)
Cu1 P2 C11 C16 95.2(6)
C60 C61 C62 C63 0.2(11)
C64 C63 C62 C61 1.1(11)
C5 N1 C4 C3 0.2(8)
Cu1 N1 C4 C3 -173.2(4)
N2 C2 C3 C4 -1.5(10)
C1 C2 C3 C4 178.7(6)
N1 C4 C3 C2 0.3(10)
C62 C63 C64 C65 -1.3(11)
C60 C65 C64 C63 0.3(11)
C23 C28 C27 C26 -0.8(11)
C54 C55 C56 C57 -1.3(10)
C58 C57 C56 C55 -0.3(10)
C31 C32 C33 C34 1.8(12)
C29 C34 C33 C32 -2.7(12)
C33 C32 C31 C30 0.1(12)
C28 C23 C24 C25 -4.0(10)
P1 C23 C24 C25 -177.9(5)
C16 C11 C12 C13 0.6(11)
P2 C11 C12 C13 173.9(6)
C12 C11 C16 C15 -0.1(11)
P2 C11 C16 C15 -173.5(6)
C11 C12 C13 C14 0.2(12)
C19 C20 C21 C22 -0.5(13)
C17 C22 C21 C20 0.5(12)
C43 N6 C47 C46 0.9(9)
Cu2 N6 C47 C46 178.6(5)
C45 C46 C47 N6 -0.4(10)
C22 C17 C18 C19 -2.7(12)
P2 C17 C18 C19 -179.9(7)
C71 C70 C69 C68 4.0(12)
C68 C67 C66 C71 0.5(11)
C68 C67 C66 P3 -175.7(6)
C60 P3 C66 C67 -102.6(6)
C74 P3 C66 C67 150.6(6)
Cu2 P3 C66 C67 29.6(6)
C60 P3 C66 C71 81.5(6)
C74 P3 C66 C71 -25.3(7)
Cu2 P3 C66 C71 -146.3(5)
C32 C31 C30 C29 -1.2(13)
C34 C29 C30 C31 0.4(11)
P1 C29 C30 C31 175.2(6)
C23 C24 C25 C26 1.9(11)
C69 C70 C71 C66 -2.3(11)
C67 C66 C71 C70 0.0(10)
P3 C66 C71 C70 175.9(5)
C28 C27 C26 C25 -1.3(11)
C24 C25 C26 C27 0.7(12)
C12 C13 C14 C15 -1.5(13)
C13 C14 C15 C16 2.1(14)
C11 C16 C15 C14 -1.2(13)
C70 C69 C68 C67 -3.4(12)
C66 C67 C68 C69 1.1(12)
C17 C18 C19 C20 2.8(14)
C21 C20 C19 C18 -1.1(14)
